data_2200998
loop_
_publ_author_name
'Moreno-Fuquen, Rodolfo'
'Zambrano, Martha Luc\'ia'
'Grajales-Tamayo, Mario'
'Zukerman-Schpector, Julio'
'Kennedy, Alan R.'

_publ_section_title
;
 The 1:1 complex of 3,5-dinitrobenzoic acid and 4-methylpyridine
 <i>N</i>-oxide
;
_journal_issue 1
_journal_name_full 'Acta Crystallographica Section E'
_journal_page_first o50
_journal_page_last o52
_journal_paper_doi 10.1107/S160053680102089X
_journal_volume 58
_journal_year 2002
_chemical_formula_iupac 'C7 H4 N2 O6, C6 H7 N O'
_chemical_formula_moiety 'C7 H4 N2 O6, C6 H7 N O'
_chemical_formula_sum 'C13 H11 N3 O7'
_chemical_formula_weight 321.25
_chemical_melting_point 403.0(10)
_space_group_IT_number 14
_symmetry_cell_setting monoclinic
_symmetry_space_group_name_Hall '-P 2yn'
_symmetry_space_group_name_H-M 'P 1 21/n 1'
_atom_sites_solution_hydrogens geom
_atom_sites_solution_primary direct
_atom_sites_solution_secondary difmap
_audit_creation_method SHELXL
_cell_angle_alpha 90.00
_cell_angle_beta 93.6067(7)
_cell_angle_gamma 90.00
_cell_formula_units_Z 4
_cell_length_a 9.2223(2)
_cell_length_b 6.32660(10)
_cell_length_c 23.4991(4)
_cell_measurement_reflns_used 2643
_cell_measurement_temperature 123
_cell_measurement_theta_max 27.5
_cell_measurement_theta_min 1.0
_cell_volume 1368.36(4)
_computing_cell_refinement 'DENZO and COLLECT'
_computing_data_collection
;
DENZO (Otwinowski & Minor, 1997) and COLLECT (Enraf-Nonius 1989)
;
_computing_data_reduction 'DENZO and COLLECT'
_computing_molecular_graphics 'ORTEP-3 (Farrugia, 1997) and ZORTEP (Zsolnai, 1995)'
_computing_publication_material SHELXL97
_computing_structure_refinement 'SHELXL97 (Sheldrick, 1997)'
_computing_structure_solution 'SHELXS86 (Sheldrick, 1990)'
_diffrn_measurement_device 'Nonius KappaCCD'
_diffrn_measurement_method '\f and \w scans'
_diffrn_radiation_monochromator graphite
_diffrn_radiation_source 'fine-focus sealed tube'
_diffrn_radiation_type MoK\a
_diffrn_radiation_wavelength .71073
_diffrn_reflns_av_R_equivalents .011
_diffrn_reflns_av_sigmaI/netI .023
_diffrn_reflns_limit_h_max 11
_diffrn_reflns_limit_h_min 0
_diffrn_reflns_limit_k_max 8
_diffrn_reflns_limit_k_min -7
_diffrn_reflns_limit_l_max 30
_diffrn_reflns_limit_l_min -30
_diffrn_reflns_number 4607
_diffrn_reflns_theta_max 27.5
_diffrn_reflns_theta_min 2.4
_diffrn_standards_decay_% 0
_diffrn_standards_number 0
_exptl_absorpt_coefficient_mu .13
_exptl_absorpt_correction_type none
_exptl_crystal_colour yellow
_exptl_crystal_density_diffrn 1.559
_exptl_crystal_density_meas 1.547
_exptl_crystal_density_method 'floatation in KI solution'
_exptl_crystal_description cut_plate
_exptl_crystal_F_000 664
_exptl_crystal_size_max .20
_exptl_crystal_size_mid .15
_exptl_crystal_size_min .08
_refine_diff_density_max .31
_refine_diff_density_min -.22
_refine_ls_extinction_method none
_refine_ls_goodness_of_fit_ref 1.05
_refine_ls_hydrogen_treatment mixed
_refine_ls_matrix_type full
_refine_ls_number_parameters 212
_refine_ls_number_reflns 2973
_refine_ls_number_restraints 0
_refine_ls_restrained_S_all 1.05
_refine_ls_R_factor_gt .035
_refine_ls_shift/su_max <0.001
_refine_ls_shift/su_mean .000
_refine_ls_structure_factor_coef Fsqd
_refine_ls_weighting_details 'w = 1/[\s^2^(Fo^2^)+(0.0423P)^2^+0.05663P], where P = (Fo^2^+2Fc^2^)/3'
_refine_ls_weighting_scheme calc
_refine_ls_wR_factor_gt .092
_refine_ls_wR_factor_ref .095
_reflns_number_gt 2759
_reflns_number_total 2973
_reflns_threshold_expression I>2\s(I)
_cod_data_source_file ya6072.cif
_cod_data_source_block I
_cod_original_sg_symbol_H-M 'P 21/n'
_cod_database_code 2200998
_cod_database_fobs_code 2200998

loop_
_symmetry_equiv_pos_as_xyz
'x, y, z'
'-x+1/2, y+1/2, -z+1/2'
'-x, -y, -z'
'x-1/2, -y-1/2, z-1/2'

loop_
_atom_site_aniso_label
_atom_site_aniso_U_11
_atom_site_aniso_U_22
_atom_site_aniso_U_33
_atom_site_aniso_U_12
_atom_site_aniso_U_13
_atom_site_aniso_U_23
C1 .0142(5) .0172(5) .0177(5) .0008(4) .0023(4) -.0016(4)
C2 .0159(5) .0177(5) .0163(5) -.0011(4) .0022(4) .0004(4)
C3 .0154(5) .0157(5) .0176(5) -.0008(4) -.0001(4) -.0008(4)
C4 .0148(5) .0194(5) .0174(5) .0008(4) .0016(4) -.0022(4)
C5 .0158(5) .0220(5) .0135(5) -.0023(4) .0013(4) .0011(4)
C6 .0165(5) .0169(5) .0179(5) -.0006(4) -.0010(4) .0014(4)
C7 .0170(5) .0161(5) .0190(5) -.0005(4) .0002(4) -.0008(4)
N1 .0181(4) .0189(5) .0221(5) .0025(4) .0043(4) .0009(4)
N2 .0178(5) .0304(6) .0173(5) .0003(4) .0023(4) .0039(4)
O1 .0338(5) .0301(5) .0294(5) .0090(4) .0181(4) .0072(4)
O2 .0298(5) .0226(4) .0303(5) .0113(4) .0047(4) .0047(4)
O3 .0237(4) .0196(4) .0245(4) .0050(3) .0070(3) .0065(3)
O4 .0250(4) .0189(4) .0246(5) .0051(3) .0050(3) -.0011(3)
O5 .0317(5) .0394(5) .0255(5) .0057(4) .0140(4) .0017(4)
O6 .0329(5) .0375(5) .0340(5) .0082(4) .0108(4) .0202(4)
C8 .0195(5) .0209(6) .0213(6) .0035(4) .0041(4) -.0021(4)
C9 .0224(5) .0162(5) .0220(6) .0050(4) .0027(4) .0001(4)
C10 .0176(5) .0148(5) .0208(6) .0018(4) .0007(4) -.0017(4)
C11 .0199(5) .0148(5) .0215(6) .0003(4) .0009(4) .0019(4)
C12 .0165(5) .0207(5) .0189(5) -.0021(4) .0010(4) .0002(4)
C13 .0260(6) .0270(6) .0236(6) -.0002(5) .0069(5) .0037(5)
N3 .0180(4) .0161(5) .0155(4) .0011(3) .0018(3) .0004(3)
O7 .0284(4) .0204(4) .0178(4) .0047(3) .0083(3) .0044(3)

loop_
_atom_site_label
_atom_site_fract_x
_atom_site_fract_y
_atom_site_fract_z
_atom_site_U_iso_or_equiv
_atom_site_thermal_displace_type
_atom_site_calc_flag
_atom_site_refinement_flags
_atom_site_occupancy
_atom_site_disorder_group
_atom_site_type_symbol
C1 .16145(11) 1.1161(2) .39689(5) .0163(2) Uani d . 1 . C
C2 .20254(11) .9265(2) .42280(5) .0166(2) Uani d . 1 . C
H2 .1608 .8815 .4557 .020 Uiso calc . 1 . H
C3 .30813(11) .8051(2) .39810(5) .0163(2) Uani d . 1 . C
C4 .36967(11) .8741(2) .34875(5) .0172(2) Uani d . 1 . C
H4 .4394 .7931 .3319 .021 Uiso calc . 1 . H
C5 .32487(11) 1.0659(2) .32531(5) .0171(2) Uani d . 1 . C
C6 .22033(11) 1.1908(2) .34819(5) .0172(2) Uani d . 1 . C
H6 .1911 1.3187 .3317 .021 Uiso calc . 1 . H
C7 .36106(11) .5996(2) .42424(5) .0174(2) Uani d . 1 . C
N1 .05276(10) 1.2500(2) .42293(4) .0196(2) Uani d . 1 . N
N2 .39206(10) 1.1435(2) .27433(4) .0218(2) Uani d . 1 . N
O1 .01459(10) 1.2001(2) .46991(4) .0304(2) Uani d . 1 . O
O2 .00691(10) 1.40442(14) .39587(4) .0275(2) Uani d . 1 . O
O3 .29742(9) .55048(13) .47062(4) .0224(2) Uani d . 1 . O
O4 .45300(9) .49427(13) .40224(4) .0227(2) Uani d . 1 . O
O5 .47452(10) 1.0252(2) .25054(4) .0317(2) Uani d . 1 . O
O6 .36325(10) 1.3238(2) .25824(4) .0344(2) Uani d . 1 . O
HO3 .331(2) .419(4) .4857(8) .056(6) Uiso d . 1 . H
C8 .17946(12) .1770(2) .63476(5) .0205(2) Uani d . 1 . C
H8 .1177 .2619 .6547 .025 Uiso calc . 1 . H
C9 .23219(12) .2507(2) .58478(5) .0201(2) Uani d . 1 . C
H9 .2059 .3843 .5712 .024 Uiso calc . 1 . H
C10 .35938(12) -.0678(2) .57380(5) .0178(2) Uani d . 1 . C
H10 .4197 -.1510 .5528 .021 Uiso calc . 1 . H
C11 .30788(12) -.1444(2) .62357(5) .0188(2) Uani d . 1 . C
H11 .3340 -.2796 .6359 .023 Uiso calc . 1 . H
C12 .21739(12) -.0228(2) .65585(5) .0187(2) Uani d . 1 . C
C13 .16328(13) -.1040(2) .71072(5) .0253(3) Uani d . 1 . C
H131 .0869 -.0139 .7225 .030 Uiso calc . 1 . H
H132 .2416 -.1050 .7396 .030 Uiso calc . 1 . H
H133 .1267 -.2450 .7051 .030 Uiso calc . 1 . H
N3 .32205(10) .12877(15) .55550(4) .0165(2) Uani d . 1 . N
O7 .37737(9) .19863(13) .50791(3) .0219(2) Uani d . 1 . O

loop_
_atom_type_symbol
_atom_type_description
_atom_type_scat_dispersion_real
_atom_type_scat_dispersion_imag
_atom_type_scat_source
O O .0106 .0060 'International Tables Vol C Tables 4.2.6.8 and 6.1.1.4'
N N .0061 .0033 'International Tables Vol C Tables 4.2.6.8 and 6.1.1.4'
C C .0033 .0016 'International Tables Vol C Tables 4.2.6.8 and 6.1.1.4'
H H .0000 .0000 'International Tables Vol C Tables 4.2.6.8 and 6.1.1.4'

loop_
_geom_angle_atom_site_label_1
_geom_angle_atom_site_label_2
_geom_angle_atom_site_label_3
_geom_angle
_geom_angle_publ_flag
C6 C1 C2 123.32(10) ?
C6 C1 N1 117.40(10) ?
C2 C1 N1 119.26(10) ?
C1 C2 C3 118.15(10) ?
C1 C2 H2 120.92 ?
C3 C2 H2 120.92 ?
C4 C3 C2 120.37(10) ?
C4 C3 C7 118.13(10) yes
C2 C3 C7 121.49(10) yes
C5 C4 C3 118.60(10) ?
C5 C4 H4 120.70 ?
C3 C4 H4 120.70 ?
C6 C5 C4 122.99(10) ?
C6 C5 N2 117.86(10) ?
C4 C5 N2 119.14(10) ?
C1 C6 C5 116.55(10) ?
C1 C6 H6 121.72 ?
C5 C6 H6 121.72 ?
O4 C7 O3 125.76(10) yes
O4 C7 C3 121.03(10) ?
O3 C7 C3 113.21(9) yes
O1 N1 O2 124.41(10) ?
O1 N1 C1 117.96(9) ?
O2 N1 C1 117.63(9) ?
O6 N2 O5 123.77(10) ?
O6 N2 C5 117.94(10) ?
O5 N2 C5 118.29(10) ?
C7 O3 HO3 111.7(12) ?
C9 C8 C12 120.98(10) ?
C9 C8 H8 119.51 ?
C12 C8 H8 119.51 ?
N3 C9 C8 120.03(10) ?
N3 C9 H9 119.98 ?
C8 C9 H9 119.98 ?
N3 C10 C11 119.91(10) ?
N3 C10 H10 120.04 ?
C11 C10 H10 120.04 ?
C10 C11 C12 121.20(10) ?
C10 C11 H11 119.40 ?
C12 C11 H11 119.40 ?
C11 C12 C8 116.89(10) ?
C11 C12 C13 121.39(11) ?
C8 C12 C13 121.72(10) ?
C12 C13 H131 109.47 ?
C12 C13 H132 109.47 ?
H131 C13 H132 109.47 ?
C12 C13 H133 109.47 ?
H131 C13 H133 109.47 ?
H132 C13 H133 109.47 ?
O7 N3 C9 121.12(9) yes
O7 N3 C10 117.91(9) yes
C9 N3 C10 120.97(10) ?

loop_
_geom_bond_atom_site_label_1
_geom_bond_atom_site_label_2
_geom_bond_site_symmetry_2
_geom_bond_distance
_geom_bond_publ_flag
C1 C6 . 1.381(2) ?
C1 C2 . 1.387(2) ?
C1 N1 . 1.4745(14) ?
C2 C3 . 1.3948(15) yes
C2 H2 . .930 ?
C3 C4 . 1.393(2) yes
C3 C7 . 1.5062(15) yes
C4 C5 . 1.385(2) ?
C4 H4 . .930 ?
C5 C6 . 1.381(2) ?
C5 N2 . 1.4675(14) ?
C6 H6 . .930 ?
C7 O4 . 1.2187(14) yes
C7 O3 . 1.3074(14) yes
N1 O1 . 1.2210(13) ?
N1 O2 . 1.2265(13) ?
N2 O6 . 1.2256(14) ?
N2 O5 . 1.2263(14) ?
O3 HO3 . .95(2) ?
C8 C9 . 1.380(2) ?
C8 C12 . 1.394(2) ?
C8 H8 . .930 ?
C9 N3 . 1.3518(14) yes
C9 H9 . .930 ?
C10 N3 . 1.3531(14) yes
C10 C11 . 1.378(2) ?
C10 H10 . .930 ?
C11 C12 . 1.394(2) ?
C11 H11 . .930 ?
C12 C13 . 1.502(2) ?
C13 H131 . .960 ?
C13 H132 . .960 ?
C13 H133 . .960 ?
N3 O7 . 1.3335(12) yes

loop_
_geom_torsion_atom_site_label_1
_geom_torsion_atom_site_label_2
_geom_torsion_atom_site_label_3
_geom_torsion_atom_site_label_4
_geom_torsion
_geom_torsion_publ_flag
C6 C1 C2 C3 -.4(2) ?
N1 C1 C2 C3 -178.46(9) ?
C1 C2 C3 C4 -.1(2) ?
C1 C2 C3 C7 178.70(10) ?
C2 C3 C4 C5 .7(2) ?
C7 C3 C4 C5 -178.12(9) ?
C3 C4 C5 C6 -.9(2) ?
C3 C4 C5 N2 178.15(10) ?
C2 C1 C6 C5 .1(2) ?
N1 C1 C6 C5 178.27(9) ?
C4 C5 C6 C1 .5(2) ?
N2 C5 C6 C1 -178.57(9) ?
C4 C3 C7 O4 -1.5(2) yes
C2 C3 C7 O4 179.74(10) ?
C4 C3 C7 O3 179.37(10) ?
C2 C3 C7 O3 .59(15) ?
C6 C1 N1 O1 -170.24(10) ?
C2 C1 N1 O1 8.0(2) ?
C6 C1 N1 O2 9.7(2) yes
C2 C1 N1 O2 -172.12(10) ?
C6 C5 N2 O6 7.4(2) ?
C4 C5 N2 O6 -171.67(10) ?
C6 C5 N2 O5 -173.13(10) ?
C4 C5 N2 O5 7.8(2) yes
C12 C8 C9 N3 .0(2) ?
N3 C10 C11 C12 .0(2) ?
C10 C11 C12 C8 1.3(2) ?
C10 C11 C12 C13 -178.81(11) ?
C9 C8 C12 C11 -1.3(2) ?
C9 C8 C12 C13 178.85(11) ?
C8 C9 N3 O7 -178.25(10) ?
C8 C9 N3 C10 1.3(2) ?
C11 C10 N3 O7 178.29(10) ?
C11 C10 N3 C9 -1.3(2) ?
